data_2103640
loop_
_publ_author_name
'Greenberg, Mark'
'Shteiman, Vitaly'
'Kaftory, Menahem'

_publ_section_title
;
 Topochemically controlled solid-state methyl rearrangement in
 thiocyanurates
;
_journal_issue 3
_journal_name_full 'Acta Crystallographica Section B'
_journal_page_first 428
_journal_page_last 434
_journal_paper_doi 10.1107/S0108768101005171
_journal_volume 57
_journal_year 2001
_chemical_formula_moiety 'C6 H9 N3 O S2'
_chemical_formula_sum 'C6 H9 N3 O S2'
_chemical_formula_weight 203.28
_chemical_name_common 13
_chemical_name_systematic
;
 1-Methyl-6-methoxy-4-methlthio-1,3,5-triazine-2(1H)-thione
;
_space_group_IT_number 4
_symmetry_cell_setting monoclinic
_symmetry_space_group_name_Hall 'P 2yb'
_symmetry_space_group_name_H-M 'P 1 21 1'
_audit_creation_method SHELXL-97
_cell_angle_alpha 90.00
_cell_angle_beta 94.6290(10)
_cell_angle_gamma 90.00
_cell_formula_units_Z 4
_cell_length_a 7.7771(8)
_cell_length_b 7.9991(7)
_cell_length_c 14.9762(16)
_cell_measurement_reflns_used 2592
_cell_measurement_temperature 300(2)
_cell_measurement_theta_max 24.36
_cell_measurement_theta_min 3.94
_cell_volume 928.63(16)
_computing_cell_refinement 'SAINT V.4.050 (Siemens, 1995)'
_computing_data_collection 'SMART V.4.209 (Siemens, 1995)'
_computing_data_reduction 'SAINT V.4.050 (Siemens, 1995)'
_computing_molecular_graphics 'ORTEP-3 (Farrugia, 1997)'
_computing_publication_material 'SHELXL-97 (Sheldrick, 1997)'
_computing_structure_refinement 'SHELXL-97 (Sheldrick, 1997)'
_computing_structure_solution 'SHELXS-97 (Sheldrick, 1997)'
_diffrn_ambient_temperature 300(2)
_diffrn_measured_fraction_theta_full .751
_diffrn_measured_fraction_theta_max .751
_diffrn_measurement_device_type 'Siemens SMART'
_diffrn_measurement_method '\w scans'
_diffrn_radiation_monochromator graphite
_diffrn_radiation_source 'fine-focus sealed tube'
_diffrn_radiation_type MoK\a
_diffrn_radiation_wavelength .71073
_diffrn_reflns_av_R_equivalents .0254
_diffrn_reflns_av_sigmaI/netI .0270
_diffrn_reflns_limit_h_max 10
_diffrn_reflns_limit_h_min -10
_diffrn_reflns_limit_k_max 6
_diffrn_reflns_limit_k_min -5
_diffrn_reflns_limit_l_max 13
_diffrn_reflns_limit_l_min -19
_diffrn_reflns_number 10006
_diffrn_reflns_theta_full 28.29
_diffrn_reflns_theta_max 28.29
_diffrn_reflns_theta_min 3.63
_diffrn_standards_decay_% 'Not applicable'
_diffrn_standards_interval_time -
_diffrn_standards_number 0
_exptl_absorpt_coefficient_mu .530
_exptl_absorpt_correction_type none
_exptl_crystal_colour 'Light yellow'
_exptl_crystal_density_diffrn 1.454
_exptl_crystal_density_method 'not measured'
_exptl_crystal_description Plate
_exptl_crystal_F_000 424
_exptl_crystal_size_max .40
_exptl_crystal_size_mid .30
_exptl_crystal_size_min .25
_refine_diff_density_max .638
_refine_diff_density_min -.231
_refine_ls_abs_structure_details 'Flack H D (1983), Acta Cryst. A39, 876-881'
_refine_ls_abs_structure_Flack -.12(9)
_refine_ls_extinction_method none
_refine_ls_goodness_of_fit_ref 1.051
_refine_ls_hydrogen_treatment mixed
_refine_ls_matrix_type full
_refine_ls_number_parameters 217
_refine_ls_number_reflns 3203
_refine_ls_number_restraints 1
_refine_ls_restrained_S_all 1.051
_refine_ls_R_factor_all .0614
_refine_ls_R_factor_gt .0500
_refine_ls_shift/su_max .001
_refine_ls_shift/su_mean .000
_refine_ls_structure_factor_coef Fsqd
_refine_ls_weighting_details 'calc w=1/[\s^2^(Fo^2^)+(0.0803P)^2^+0.0000P] where P=(Fo^2^+2Fc^2^)/3'
_refine_ls_weighting_scheme calc
_refine_ls_wR_factor_ref .1196
_reflns_number_gt 2629
_reflns_number_total 3203
_reflns_threshold_expression >2sigma(I)
_cod_data_source_file av0037.cif
_cod_data_source_block 11
_cod_depositor_comments
;
The following automatic conversions were performed:
'_symmetry_cell_setting' value 'Monoclinic' changed to 'monoclinic'
according to '/home/saulius/struct/CIF-dictionaries/cif_core.dic'
dictionary named 'cif_core.dic' version 2.4.1 from 2010-06-29.

Automatic conversion script
Id: cif_fix_enum 1527 2010-12-29 10:47:43Z saulius 

The following automatic conversions were performed:

'_symmetry_cell_setting' value 'Monoclinic' changed to 'monoclinic'
according to /home/saulius/struct/CIF-dictionaries/cif_core.dic
dictionary named 'cif_core.dic' version 2.4.1 from 2010-06-29.

Automatic conversion script
Id: cif_fix_values 1715 2011-07-08 13:25:40Z adriana 
;
_cod_original_sg_symbol_H-M 'P 21'
_cod_database_code 2103640
_cod_database_fobs_code 2103640

loop_
_symmetry_equiv_pos_as_xyz
'x, y, z'
'-x, y+1/2, -z'

loop_
_atom_site_label
_atom_site_fract_x
_atom_site_fract_y
_atom_site_fract_z
_atom_site_U_iso_or_equiv
_atom_site_adp_type
_atom_site_calc_flag
_atom_site_refinement_flags
_atom_site_occupancy
_atom_site_type_symbol
S1A 1.07894(10) .20171(15) .77050(6) .0617(3) Uani d . 1 S
S2A .56969(12) .52285(17) .91255(5) .0729(4) Uani d . 1 S
O1A .5677(3) .3946(4) .59231(13) .0652(9) Uani d . 1 O
N1A .5821(3) .4572(4) .73866(16) .0507(9) Uani d . 1 N
N2A .8181(3) .3675(5) .83596(16) .0544(9) Uani d . 1 N
N3A .8066(3) .3066(4) .67956(16) .0541(9) Uani d . 1 N
C1A .6589(4) .3820(6) .67047(19) .0511(10) Uani d . 1 C
C2A .6628(4) .4452(5) .8254(2) .0522(11) Uani d . 1 C
C3A .8805(4) .3044(5) .7640(2) .0469(9) Uani d . 1 C
C4A .6371(5) .3030(8) .5186(2) .0875(17) Uani d . 1 C
C5A .4123(4) .5381(6) .7206(2) .0682(13) Uani d . 1 C
C6A 1.1547(5) .2236(7) .8857(2) .0765(13) Uani d . 1 C
H4AA .7479 .3479 .5075 .131 Uiso d R 1 H
H4AB .5599 .3141 .4656 .131 Uiso d R 1 H
H4AC .6491 .1870 .5342 .131 Uiso d R 1 H
H5AA .4047 .5867 .6618 .102 Uiso d R 1 H
H5AB .3988 .6240 .7643 .102 Uiso d R 1 H
H5AC .3228 .4562 .7240 .102 Uiso d R 1 H
H6AA 1.0816 .3001 .9144 .115 Uiso d R 1 H
H6AB 1.2706 .2659 .8899 .115 Uiso d R 1 H
H6AC 1.1528 .1167 .9147 .115 Uiso d R 1 H
S1B .02702(12) .19521(18) .41605(6) .0737(4) Uani d . 1 S
S2B .54698(11) .51916(16) .28721(6) .0691(4) Uani d . 1 S
O1B .0399(3) .3255(4) .09984(13) .0643(9) Uani d . 1 O
N1B .2701(3) .4066(4) .18966(15) .0497(8) Uani d . 1 N
N2B .2820(3) .3578(4) .34536(16) .0526(9) Uani d . 1 N
N3B .0444(3) .2588(4) .24900(16) .0538(10) Uani d . 1 N
C1B .1145(4) .3264(5) .1825(2) .0519(10) Uani d . 1 C
C2B .3568(3) .4227(6) .2736(2) .0504(10) Uani d . 1 C
C3B .1331(4) .2806(5) .32915(19) .0490(10) Uani d . 1 C
C4B -.1303(5) .2442(8) .0893(3) .0926(17) Uani d . 1 C
C5B .3435(4) .4727(6) .1089(2) .0629(12) Uani d . 1 C
C6B .1622(6) .2506(9) .5140(2) .0941(18) Uani d . 1 C
H4BA -.1155 .1252 .0859 .139 Uiso d R 1 H
H4BB -.1925 .2833 .0353 .139 Uiso d R 1 H
H4BC -.1940 .2709 .1397 .139 Uiso d R 1 H
H5BA .4430 .4081 .0968 .094 Uiso d R 1 H
H5BB .3764 .5873 .1186 .094 Uiso d R 1 H
H5BC .2588 .4656 .0587 .094 Uiso d R 1 H
H6BA .2641 .1824 .5177 .141 Uiso d R 1 H
H6BB .1007 .2330 .5663 .141 Uiso d R 1 H
H6BC .1943 .3661 .5106 .141 Uiso d R 1 H

loop_
_atom_site_aniso_label
_atom_site_aniso_U_11
_atom_site_aniso_U_22
_atom_site_aniso_U_33
_atom_site_aniso_U_12
_atom_site_aniso_U_13
_atom_site_aniso_U_23
S1A .0464(3) .0776(10) .0609(4) .0053(5) .0024(3) .0046(5)
S2A .0706(5) .0934(12) .0558(4) .0065(6) .0122(4) -.0109(5)
O1A .0566(12) .090(3) .0485(11) .0080(13) -.0007(10) -.0004(13)
N1A .0455(11) .057(3) .0501(13) -.0041(13) .0031(10) .0030(13)
N2A .0493(12) .068(3) .0457(12) -.0047(13) .0033(10) .0060(13)
N3A .0473(12) .065(3) .0497(13) -.0001(15) .0054(10) .0031(14)
C1A .0472(14) .062(4) .0443(14) -.0045(16) .0045(12) .0001(15)
C2A .0540(15) .054(4) .0495(15) -.0052(16) .0087(12) .0037(16)
C3A .0462(14) .041(3) .0537(15) -.0059(15) .0052(12) .0022(15)
C4A .075(2) .141(6) .0458(16) .017(3) -.0017(15) -.009(2)
C5A .0492(16) .087(4) .0678(19) .010(2) .0046(15) .004(2)
C6A .0622(18) .093(4) .071(2) .009(2) -.0128(16) .009(2)
S1B .0642(5) .1000(11) .0587(4) -.0073(6) .0165(4) .0094(6)
S2B .0525(4) .0867(12) .0674(5) -.0141(5) .0002(4) .0006(6)
O1B .0631(13) .079(3) .0488(11) -.0116(13) -.0059(10) -.0030(12)
N1B .0474(12) .056(3) .0455(12) .0012(14) .0047(10) -.0012(13)
N2B .0464(12) .065(3) .0466(12) -.0008(13) .0044(10) .0027(13)
N3B .0532(13) .058(3) .0508(13) -.0024(13) .0059(11) .0003(14)
C1B .0485(14) .052(4) .0542(16) .0052(16) -.0014(12) -.0050(17)
C2B .0432(13) .057(3) .0513(15) .0026(16) .0035(12) -.0027(17)
C3B .0503(15) .050(3) .0480(14) .0081(15) .0108(12) .0003(15)
C4B .078(2) .117(5) .078(2) -.026(3) -.025(2) .007(3)
C5B .0651(18) .075(4) .0499(16) -.0078(19) .0113(14) .0021(17)
C6B .097(3) .137(6) .0485(18) .001(3) .0064(18) .009(2)

loop_
_atom_type_symbol
_atom_type_description
_atom_type_scat_dispersion_real
_atom_type_scat_dispersion_imag
_atom_type_scat_source
C C .0033 .0016 'International Tables Vol C Tables 4.2.6.8 and 6.1.1.4'
H H .0000 .0000 'International Tables Vol C Tables 4.2.6.8 and 6.1.1.4'
N N .0061 .0033 'International Tables Vol C Tables 4.2.6.8 and 6.1.1.4'
O O .0106 .0060 'International Tables Vol C Tables 4.2.6.8 and 6.1.1.4'
S S .1246 .1234 'International Tables Vol C Tables 4.2.6.8 and 6.1.1.4'

loop_
_geom_angle_atom_site_label_1
_geom_angle_atom_site_label_2
_geom_angle_atom_site_label_3
_geom_angle
C3A S1A C6A 103.24(18)
C1A O1A C4A 115.2(3)
C1A N1A C2A 118.3(3)
C1A N1A C5A 119.7(3)
C2A N1A C5A 121.9(3)
C3A N2A C2A 117.6(3)
C1A N3A C3A 114.4(3)
N3A C1A O1A 122.4(3)
N3A C1A N1A 124.4(3)
O1A C1A N1A 113.1(3)
N2A C2A N1A 117.9(3)
N2A C2A S2A 121.3(2)
N1A C2A S2A 120.8(2)
N2A C3A N3A 127.3(3)
N2A C3A S1A 121.2(2)
N3A C3A S1A 111.5(2)
O1A C4A H4AA 109.4
O1A C4A H4AB 109.5
H4AA C4A H4AB 109.5
O1A C4A H4AC 109.5
H4AA C4A H4AC 109.5
H4AB C4A H4AC 109.5
N1A C5A H5AA 109.5
N1A C5A H5AB 109.5
H5AA C5A H5AB 109.5
N1A C5A H5AC 109.4
H5AA C5A H5AC 109.5
H5AB C5A H5AC 109.5
S1A C6A H6AA 109.5
S1A C6A H6AB 109.5
H6AA C6A H6AB 109.5
S1A C6A H6AC 109.5
H6AA C6A H6AC 109.5
H6AB C6A H6AC 109.5
C3B S1B C6B 103.5(2)
C1B O1B C4B 115.2(3)
C1B N1B C2B 118.6(3)
C1B N1B C5B 120.2(3)
C2B N1B C5B 121.2(3)
C3B N2B C2B 117.2(3)
C1B N3B C3B 114.5(3)
N3B C1B O1B 122.6(3)
N3B C1B N1B 124.2(3)
O1B C1B N1B 113.2(3)
N2B C2B N1B 118.2(3)
N2B C2B S2B 120.7(2)
N1B C2B S2B 121.2(2)
N2B C3B N3B 127.2(3)
N2B C3B S1B 120.7(2)
N3B C3B S1B 112.1(2)
O1B C4B H4BA 109.5
O1B C4B H4BB 109.5
H4BA C4B H4BB 109.5
O1B C4B H4BC 109.4
H4BA C4B H4BC 109.5
H4BB C4B H4BC 109.5
N1B C5B H5BA 109.4
N1B C5B H5BB 109.5
H5BA C5B H5BB 109.5
N1B C5B H5BC 109.5
H5BA C5B H5BC 109.5
H5BB C5B H5BC 109.5
S1B C6B H6BA 109.5
S1B C6B H6BB 109.5
H6BA C6B H6BB 109.5
S1B C6B H6BC 109.4
H6BA C6B H6BC 109.5
H6BB C6B H6BC 109.5

loop_
_geom_bond_atom_site_label_1
_geom_bond_atom_site_label_2
_geom_bond_distance
S1A C3A 1.744(3)
S1A C6A 1.786(3)
S2A C2A 1.663(3)
O1A C1A 1.323(3)
O1A C4A 1.465(5)
N1A C1A 1.364(4)
N1A C2A 1.399(4)
N1A C5A 1.476(4)
N2A C3A 1.317(4)
N2A C2A 1.356(4)
N3A C1A 1.295(4)
N3A C3A 1.347(4)
C4A H4AA .9600
C4A H4AB .9600
C4A H4AC .9600
C5A H5AA .9600
C5A H5AB .9600
C5A H5AC .9600
C6A H6AA .9600
C6A H6AB .9600
C6A H6AC .9600
S1B C3B 1.736(3)
S1B C6B 1.790(4)
S2B C2B 1.666(3)
O1B C1B 1.324(3)
O1B C4B 1.472(5)
N1B C1B 1.366(4)
N1B C2B 1.383(4)
N1B C5B 1.477(4)
N2B C3B 1.318(4)
N2B C2B 1.366(4)
N3B C1B 1.292(4)
N3B C3B 1.347(4)
C4B H4BA .9600
C4B H4BB .9600
C4B H4BC .9600
C5B H5BA .9600
C5B H5BB .9600
C5B H5BC .9600
C6B H6BA .9600
C6B H6BB .9600
C6B H6BC .9600

loop_
_geom_torsion_atom_site_label_1
_geom_torsion_atom_site_label_2
_geom_torsion_atom_site_label_3
_geom_torsion_atom_site_label_4
_geom_torsion
C3A N3A C1A O1A -179.4(3)
C3A N3A C1A N1A 1.3(6)
C4A O1A C1A N3A 5.9(6)
C4A O1A C1A N1A -174.7(4)
C2A N1A C1A N3A -3.6(6)
C5A N1A C1A N3A -179.4(4)
C2A N1A C1A O1A 177.1(3)
C5A N1A C1A O1A 1.2(5)
C3A N2A C2A N1A -1.8(6)
C3A N2A C2A S2A 177.8(3)
C1A N1A C2A N2A 3.7(5)
C5A N1A C2A N2A 179.5(4)
C1A N1A C2A S2A -175.9(3)
C5A N1A C2A S2A -.1(5)
C2A N2A C3A N3A -.6(6)
C2A N2A C3A S1A -179.9(3)
C1A N3A C3A N2A .9(6)
C1A N3A C3A S1A -179.7(3)
C6A S1A C3A N2A -3.3(4)
C6A S1A C3A N3A 177.3(3)
C3B N3B C1B O1B -176.0(3)
C3B N3B C1B N1B 3.4(5)
C4B O1B C1B N3B .9(5)
C4B O1B C1B N1B -178.5(4)
C2B N1B C1B N3B -2.5(6)
C5B N1B C1B N3B 177.0(3)
C2B N1B C1B O1B 177.0(3)
C5B N1B C1B O1B -3.6(5)
C3B N2B C2B N1B 1.5(5)
C3B N2B C2B S2B -178.8(3)
C1B N1B C2B N2B -.2(5)
C5B N1B C2B N2B -179.6(3)
C1B N1B C2B S2B -180.0(3)
C5B N1B C2B S2B .6(5)
C2B N2B C3B N3B -.4(6)
C2B N2B C3B S1B -179.5(3)
C1B N3B C3B N2B -2.0(5)
C1B N3B C3B S1B 177.2(3)
C6B S1B C3B N2B 2.5(4)
C6B S1B C3B N3B -176.7(3)

loop_
_cod_related_entry_id
_cod_related_entry_database
_cod_related_entry_code
1 ChemSpider 24730372
